data_2003997
loop_
_publ_author_name
'Poto\<c\<n\'ak, I.'
'Dunaj-Jur\<co, M.'
'Ludwig, M.'
'Steinborn, D.'

_publ_section_title Bis(dimethylglyoximato-<i>N</i>,<i>N</i>')(methyl)(triphenylphosphine)rhodium(III)
_journal_issue 10
_journal_name_full 'Acta Crystallographica Section C'
_journal_page_first 1999
_journal_page_last 2001
_journal_paper_doi 10.1107/S0108270195004240
_journal_volume 51
_journal_year 1995
_chemical_compound_source 'Stenborn & Ludwig (1993b)'
_chemical_formula_moiety Rh(dmgH)~2~(PPh~3~)CH~3~
_chemical_formula_structural Rh(dmgH)~2~(PPh~3~)CH~3~
_chemical_formula_sum 'C27 H32 N4 O4 P Rh'
_chemical_formula_weight 610.45
_chemical_name_systematic
;
Bis(dimethylglyoximato-N,N')(methyl)(triphenylphosphine)rhodium(III)
;
_space_group_IT_number 4
_symmetry_cell_setting monoclinic
_symmetry_space_group_name_Hall 'P 2yb'
_symmetry_space_group_name_H-M 'P 1 21 1'
_audit_creation_method SHELXL
_cell_angle_alpha 90.00
_cell_angle_beta 108.04(2)
_cell_angle_gamma 90.00
_cell_formula_units_Z 2
_cell_length_a 8.849(2)
_cell_length_b 15.530(3)
_cell_length_c 10.422(3)
_cell_measurement_reflns_used 25
_cell_measurement_temperature 293(2)
_cell_measurement_theta_max 9.665
_cell_measurement_theta_min 5.82
_cell_volume 1361.8(6)
_computing_cell_refinement 'Syntex P2~1~ software'
_computing_data_collection 'Syntex P2~1~ software'
_computing_data_reduction 'XP21 (Pavel\<c\'ik, 1993)'
_computing_molecular_graphics 'ORTEP (Johnson, 1965)'
_computing_publication_material 'SHELXL93 (Sheldrick, 1993)'
_computing_structure_refinement 'SHELXL93 (Sheldrick, 1993)'
_computing_structure_solution 'XFPS (Pavel\<c\'ik, Rizzoli & Andreetti, 1990)'
_diffrn_ambient_temperature 293(2)
_diffrn_measurement_device 'Syntex P2~1~'
_diffrn_measurement_method \q-2\q
_diffrn_radiation_monochromator graphite
_diffrn_radiation_source 'fine-focus sealed tube'
_diffrn_radiation_type MoK\a
_diffrn_radiation_wavelength .71069
_diffrn_reflns_av_R_equivalents .0235
_diffrn_reflns_av_sigmaI/netI 0.0376
_diffrn_reflns_limit_h_max 11
_diffrn_reflns_limit_h_min 0
_diffrn_reflns_limit_k_max 20
_diffrn_reflns_limit_k_min 0
_diffrn_reflns_limit_l_max 12
_diffrn_reflns_limit_l_min -013
_diffrn_reflns_number 3450
_diffrn_reflns_theta_max 27.58
_diffrn_reflns_theta_min 2.05
_diffrn_standards_decay_% 0
_diffrn_standards_interval_count 98
_diffrn_standards_number 2
_exptl_absorpt_coefficient_mu .725
_exptl_absorpt_correction_T_max .991
_exptl_absorpt_correction_T_min .895
_exptl_absorpt_correction_type 'empirical via \y scans of 10 reflections (North, Phillips & Mathews, 1968)'
_exptl_crystal_colour 'brownish yellow'
_exptl_crystal_density_diffrn 1.489
_exptl_crystal_density_meas 1.470(10)
_exptl_crystal_density_method 'flotation in water-KI solution'
_exptl_crystal_description prism
_exptl_crystal_F_000 628
_exptl_crystal_size_max .6
_exptl_crystal_size_mid .55
_exptl_crystal_size_min .4
_refine_diff_density_max .337
_refine_diff_density_min -0.518
_refine_ls_abs_structure_details 'Flack (1983)'
_refine_ls_abs_structure_Flack .00(2)
_refine_ls_extinction_method none
_refine_ls_goodness_of_fit_all .981
_refine_ls_goodness_of_fit_obs 1.012
_refine_ls_matrix_type fullcycle
_refine_ls_number_parameters 345
_refine_ls_number_reflns 3257
_refine_ls_number_restraints 1
_refine_ls_restrained_S_all 2.387
_refine_ls_restrained_S_obs 1.012
_refine_ls_R_factor_all 0.0313
_refine_ls_R_factor_obs .0202
_refine_ls_shift/esd_max -0.028
_refine_ls_shift/esd_mean 0.001
_refine_ls_structure_factor_coef Fsqd
_refine_ls_weighting_scheme
;
calc w = 1/[\s^2^(F~o~^2^) + (0.0193P)^2^]
where P = (F~o~^2^ + 2F~c~^2^)/3
;
_refine_ls_wR_factor_all .1229
_refine_ls_wR_factor_obs .0496
_reflns_number_observed 2990
_reflns_number_total 3264
_reflns_observed_criterion >2sigma(I)
_cod_data_source_file fg1053.cif
_cod_data_source_block st7a1
_cod_original_sg_symbol_H-M 'P 21'
_cod_database_code 2003997

loop_
_symmetry_equiv_pos_as_xyz
'x, y, z'
'-x, y+1/2, -z'

loop_
_atom_site_aniso_label
_atom_site_aniso_U_11
_atom_site_aniso_U_22
_atom_site_aniso_U_33
_atom_site_aniso_U_12
_atom_site_aniso_U_13
_atom_site_aniso_U_23
Rh 0.03246(10) 0.03189(10) 0.03148(9) -0.00091(13) 0.00922(7) -0.00093(13)
P 0.0309(4) 0.0283(4) 0.0311(3) -0.0016(3) 0.0099(3) 0.0006(3)
N1 0.0431(15) 0.050(2) 0.0371(12) 0.0013(12) 0.0161(11) 0.0016(11)
N2 0.050(2) 0.036(2) 0.0417(15) -0.0044(14) 0.0085(13) -0.0060(14)
N3 0.0310(14) 0.048(2) 0.0467(14) -0.0018(11) 0.0105(11) 0.0023(12)
N4 0.0380(15) 0.0353(14) 0.0361(14) 0.0008(12) 0.0110(12) 0.0038(12)
O1 0.053(2) 0.061(2) 0.070(2) -0.0084(14) 0.0325(14) 0.0018(15)
O2 0.057(2) 0.0442(14) 0.072(2) -0.0200(13) 0.0169(14) -0.0096(14)
O3 0.0373(14) 0.058(2) 0.083(2) -0.0151(13) 0.0204(13) -0.004(2)
O4 0.0508(14) 0.0387(13) 0.0573(14) -0.0086(12) 0.0219(12) 0.0061(11)
C1 0.057(2) 0.054(2) 0.037(2) 0.012(2) 0.018(2) -0.003(2)
C2 0.066(2) 0.044(2) 0.030(2) 0.004(2) 0.010(2) -0.0053(14)
C3 0.081(3) 0.086(4) 0.072(3) 0.013(3) 0.042(3) -0.015(3)
C4 0.115(4) 0.046(2) 0.051(2) 0.001(3) 0.024(2) -0.014(2)
C5 0.034(2) 0.053(2) 0.044(2) 0.009(2) 0.0089(14) -0.001(2)
C6 0.042(2) 0.040(2) 0.040(2) 0.0060(15) 0.0100(15) 0.0015(15)
C7 0.043(2) 0.077(3) 0.089(3) 0.012(2) 0.026(2) -0.009(3)
C8 0.067(3) 0.041(2) 0.066(2) 0.008(2) 0.021(2) -0.002(2)
C9 0.052(2) 0.060(2) 0.037(2) 0.006(2) 0.001(2) -0.006(2)
C11 0.0337(15) 0.0338(15) 0.0380(15) -0.0007(11) 0.0104(12) -0.0008(11)
C12 0.037(2) 0.042(2) 0.043(2) -0.0043(14) 0.0111(14) 0.0022(15)
C13 0.039(2) 0.036(2) 0.060(2) -0.0066(14) 0.012(2) 0.001(2)
C14 0.041(2) 0.052(2) 0.057(2) -0.005(2) 0.005(2) -0.020(2)
C15 0.061(2) 0.070(3) 0.039(2) -0.016(2) 0.001(2) -0.002(2)
C16 0.060(2) 0.050(2) 0.0395(14) -0.015(2) 0.0044(14) 0.003(2)
C21 0.035(2) 0.034(2) 0.0324(14) 0.0037(13) 0.0106(12) 0.0034(12)
C22 0.039(2) 0.040(2) 0.053(2) -0.0009(15) 0.016(2) 0.001(2)
C23 0.041(2) 0.056(2) 0.070(2) 0.008(2) 0.024(2) 0.001(2)
C24 0.057(2) 0.052(2) 0.070(3) 0.019(2) 0.023(2) -0.001(2)
C25 0.060(2) 0.034(2) 0.060(2) 0.002(2) 0.020(2) -0.004(2)
C26 0.043(2) 0.039(2) 0.044(2) -0.0025(15) 0.0162(15) 0.0005(14)
C31 0.0327(15) 0.036(2) 0.0318(14) -0.0058(13) 0.0110(12) -0.0034(12)
C32 0.044(2) 0.041(2) 0.042(2) -0.0024(15) 0.0172(14) 0.0016(14)
C33 0.073(3) 0.050(2) 0.047(2) -0.017(2) 0.029(2) 0.000(2)
C34 0.063(2) 0.068(3) 0.049(2) -0.019(2) 0.035(2) -0.012(2)
C35 0.057(2) 0.061(2) 0.054(2) 0.003(2) 0.031(2) -0.009(2)
C36 0.050(2) 0.047(3) 0.0419(15) 0.003(2) 0.0184(13) -0.0001(14)

loop_
_atom_site_label
_atom_site_occupancy
_atom_site_fract_x
_atom_site_fract_y
_atom_site_fract_z
_atom_site_U_iso_or_equiv
_atom_site_thermal_displace_type
_atom_site_calc_flag
_atom_site_refinement_flags
_atom_site_type_symbol
Rh 1 .68100(2) .74733(2) .81527(2) .03210(6) Uani d . Rh
P 1 .52643(9) .79236(5) .58652(7) .0300(2) Uani d . P
N1 1 .5013(3) .7703(2) .8843(3) .0424(8) Uani d . N
N2 1 .7162(4) .8701(2) .8686(3) .0439(7) Uani d . N
N3 1 .8770(3) .7231(2) .7710(3) .0424(7) Uani d . N
N4 1 .6646(3) .6208(2) .7868(3) .0366(6) Uani d . N
O1 1 .3992(4) .7063(2) .8936(3) .0581(7) Uani d . O
O2 1 .8384(3) .9119(2) .8527(3) .0582(7) Uani d . O
O3 1 .9811(3) .7872(2) .7685(3) .0589(7) Uani d . O
O4 1 .5484(3) .5768(2) .8092(3) .0478(6) Uani d . O
C1 1 .4910(5) .8463(3) .9304(3) .0486(9) Uani d . C
C2 1 .6154(5) .9051(2) .9213(3) .0478(8) Uani d . C
C3 1 .3629(6) .8718(4) .9889(5) .0757(14) Uani d . C
H310 1 .2667(15) .842(2) .943(3) .113 Uiso calc R H
H320 1 .345(3) .9327(6) .978(4) .113 Uiso calc R H
H330 1 .395(2) .858(2) 1.0831(11) .113 Uiso calc R H
C4 1 .6319(7) .9957(3) .9688(4) .0711(13) Uani d . C
H410 1 .610(4) 1.0337(3) .8926(5) .107 Uiso calc R H
H420 1 .7381(13) 1.0053(7) 1.027(3) .107 Uiso calc R H
H430 1 .558(3) 1.0068(7) 1.017(3) .107 Uiso calc R H
C5 1 .9055(4) .6448(3) .7497(4) .0447(8) Uani d . C
C6 1 .7844(4) .5845(2) .7608(3) .0414(7) Uani d . C
C7 1 1.0516(5) .6174(3) .7167(5) .0683(12) Uani d . C
H710 1 1.0213(5) .589(2) .6304(17) .102 Uiso calc R H
H720 1 1.112(2) .5783(18) .785(2) .102 Uiso calc R H
H730 1 1.115(2) .6671(4) .714(3) .102 Uiso calc R H
C8 1 .8011(5) .4889(3) .7540(4) .0581(10) Uani d . C
H810 1 .7005(10) .4620(3) .745(3) .087 Uiso calc R H
H820 1 .878(3) .4689(4) .8352(14) .087 Uiso calc R H
H830 1 .835(4) .4743(3) .6777(18) .087 Uiso calc R H
C9 1 .8140(5) .7152(3) 1.0161(3) .0526(9) Uani d . C
H930 1 .7431(5) .6976(19) 1.0646(9) .079 Uiso calc R H
H920 1 .874(3) .7646(6) 1.0595(10) .079 Uiso calc R H
H910 1 .886(3) .6690(13) 1.0153(4) .079 Uiso calc R H
C11 1 .3857(4) .7206(2) .4694(3) .0353(7) Uani d . C
C12 1 .3277(4) .6482(2) .5147(3) .0411(7) Uani d . C
H12 1 .3629(4) .6340(2) .6058(3) .049 Uiso calc R H
C13 1 .2167(4) .5965(2) .4239(4) .0456(8) Uani d . C
H13 1 .1751(4) .5487(2) .4549(4) .055 Uiso calc R H
C14 1 .1681(4) .6156(3) .2889(4) .0521(9) Uani d . C
H14 1 .0958(4) .5799(3) .2283(4) .063 Uiso calc R H
C15 1 .2256(5) .6868(3) .2434(4) .0600(11) Uani d . C
H15 1 .1914(5) .7000(3) .1519(4) .072 Uiso calc R H
C16 1 .3339(4) .7391(4) .3325(3) .0524(9) Uani d . C
H16 1 .3730(4) .7874(4) .3005(3) .063 Uiso calc R H
C21 1 .4014(4) .8833(2) .5967(3) .0337(6) Uani d . C
C22 1 .2431(4) .8698(2) .5873(3) .0438(8) Uani d . C
H22 1 .1992(4) .8151(2) .5676(3) .053 Uiso calc R H
C23 1 .1509(5) .9368(3) .6069(4) .0542(9) Uani d . C
H23 1 .0453(5) .9270(3) .6011(4) .065 Uiso calc R H
C24 1 .2132(5) 1.0174(3) .6348(4) .0591(10) Uani d . C
H24 1 .1495(5) 1.0626(3) .6463(4) .071 Uiso calc R H
C25 1 .3724(5) 1.0323(2) .6461(4) .0508(9) Uani d . C
H25 1 .4153(5) 1.0873(2) .6644(4) .061 Uiso calc R H
C26 1 .4651(4) .9647(2) .6299(3) .0411(7) Uani d . C
H26 1 .5723(4) .9737(2) .6415(3) .049 Uiso calc R H
C31 1 .6456(4) .8261(2) .4799(3) .0334(6) Uani d . C
C32 1 .6264(4) .9031(2) .4102(3) .0414(7) Uani d . C
H32 1 .5548(4) .9440(2) .4216(3) .050 Uiso calc R H
C33 1 .7140(5) .9194(3) .3234(4) .0544(10) Uani d . C
H33 1 .7013(5) .9713(3) .2767(4) .065 Uiso calc R H
C34 1 .8190(5) .8594(3) .3064(4) .0561(10) Uani d . C
H34 1 .8782(5) .8710(3) .2486(4) .067 Uiso calc R H
C35 1 .8378(5) .7830(3) .3728(4) .0540(9) Uani d . C
H35 1 .9089(5) .7425(3) .3595(4) .065 Uiso calc R H
C36 1 .7512(4) .7650(2) .4605(3) .0452(9) Uani d . C
H36 1 .7638(4) .7126(2) .5058(3) .054 Uiso calc R H
H1 1 .439(6) .663(3) .875(5) .060 Uiso d . H
H3 1 .942(6) .828(3) .797(5) .060 Uiso d . H

loop_
_atom_type_symbol
_atom_type_description
_atom_type_scat_source
_atom_type_scat_dispersion_real
_atom_type_scat_dispersion_imag
C C 'International Tables Vol C Tables 4.2.6.8 and 6.1.1.4' .0033 .0016
H H 'International Tables Vol C Tables 4.2.6.8 and 6.1.1.4' .0000 .0000
N N 'International Tables Vol C Tables 4.2.6.8 and 6.1.1.4' .0061 .0033
O O 'International Tables Vol C Tables 4.2.6.8 and 6.1.1.4' .0106 .0060
P P 'International Tables Vol C Tables 4.2.6.8 and 6.1.1.4' .1023 .0942
Rh Rh 'International Tables Vol C Tables 4.2.6.8 and 6.1.1.4' -01.1178 .9187

loop_
_geom_angle_atom_site_label_1
_geom_angle_atom_site_label_2
_geom_angle_atom_site_label_3
_geom_angle
_geom_angle_publ_flag
N3 Rh N1 172.59(13) yes
N3 Rh N2 100.14(13) yes
N1 Rh N2 78.36(13) yes
N3 Rh N4 78.74(12) yes
N1 Rh N4 101.76(12) yes
N2 Rh N4 172.3(2) yes
N3 Rh C9 85.8(2) yes
N1 Rh C9 86.9(2) yes
N2 Rh C9 87.6(2) yes
N4 Rh C9 84.7(2) yes
N3 Rh P 95.35(9) yes
N1 Rh P 91.89(9) yes
N2 Rh P 89.44(10) yes
N4 Rh P 98.27(9) yes
C9 Rh P 176.97(13) yes
C21 P C31 106.8(2) yes
C21 P C11 102.2(2) yes
C31 P C11 99.84(15) yes
C21 P Rh 109.32(11) yes
C31 P Rh 114.76(11) yes
C11 P Rh 122.30(11) yes
C1 N1 O1 121.0(3) ?
C1 N1 Rh 117.4(3) ?
O1 N1 Rh 121.4(2) ?
C2 N2 O2 123.0(3) ?
C2 N2 Rh 116.7(3) ?
O2 N2 Rh 120.2(2) ?
C5 N3 O3 121.5(3) ?
C5 N3 Rh 117.4(3) ?
O3 N3 Rh 121.1(2) ?
C6 N4 O4 123.0(3) ?
C6 N4 Rh 115.6(3) ?
O4 N4 Rh 120.9(2) ?
N1 O1 H1 104.(4) ?
N3 O3 H3 101.(4) ?
N1 C1 C2 114.0(4) ?
N1 C1 C3 123.0(4) ?
C2 C1 C3 122.9(4) ?
N2 C2 C1 113.4(4) ?
N2 C2 C4 121.8(4) ?
C1 C2 C4 124.8(4) ?
C1 C3 H310 109.5 ?
C1 C3 H320 109.5 ?
H310 C3 H320 109.5 ?
C1 C3 H330 109.5 ?
H310 C3 H330 109.5 ?
H320 C3 H330 109.5 ?
C2 C4 H410 109.5 ?
C2 C4 H420 109.5 ?
H410 C4 H420 109.5 ?
C2 C4 H430 109.5 ?
H410 C4 H430 109.5 ?
H420 C4 H430 109.5 ?
N3 C5 C6 114.2(3) ?
N3 C5 C7 122.8(4) ?
C6 C5 C7 123.0(4) ?
N4 C6 C5 113.9(3) ?
N4 C6 C8 122.6(4) ?
C5 C6 C8 123.3(4) ?
C5 C7 H710 109.5 ?
C5 C7 H720 109.5 ?
H710 C7 H720 109.5 ?
C5 C7 H730 109.5 ?
H710 C7 H730 109.5 ?
H720 C7 H730 109.5 ?
C6 C8 H810 109.5 ?
C6 C8 H820 109.5 ?
H810 C8 H820 109.5 ?
C6 C8 H830 109.5 ?
H810 C8 H830 109.5 ?
H820 C8 H830 109.5 ?
Rh C9 H930 109.5 ?
Rh C9 H920 109.5 ?
H930 C9 H920 109.5 ?
Rh C9 H910 109.5 ?
H930 C9 H910 109.5 ?
H920 C9 H910 109.5 ?
C12 C11 C16 118.8(4) ?
C12 C11 P 121.2(3) ?
C16 C11 P 120.0(3) ?
C11 C12 C13 119.9(3) ?
C11 C12 H12 120.1(2) ?
C13 C12 H12 120.1(2) ?
C14 C13 C12 120.3(4) ?
C14 C13 H13 119.8(2) ?
C12 C13 H13 119.8(2) ?
C15 C14 C13 120.0(4) ?
C15 C14 H14 120.0(2) ?
C13 C14 H14 120.0(2) ?
C14 C15 C16 120.1(4) ?
C14 C15 H15 119.9(2) ?
C16 C15 H15 119.9(3) ?
C15 C16 C11 120.8(5) ?
C15 C16 H16 119.6(3) ?
C11 C16 H16 119.6(3) ?
C26 C21 C22 118.7(3) ?
C26 C21 P 121.1(3) ?
C22 C21 P 119.8(3) ?
C23 C22 C21 120.4(4) ?
C23 C22 H22 119.8(2) ?
C21 C22 H22 119.8(2) ?
C24 C23 C22 120.5(4) ?
C24 C23 H23 119.8(3) ?
C22 C23 H23 119.8(2) ?
C23 C24 C25 120.1(4) ?
C23 C24 H24 120.0(3) ?
C25 C24 H24 120.0(3) ?
C26 C25 C24 119.1(4) ?
C26 C25 H25 120.4(2) ?
C24 C25 H25 120.4(3) ?
C25 C26 C21 121.1(4) ?
C25 C26 H26 119.4(2) ?
C21 C26 H26 119.4(2) ?
C32 C31 C36 119.6(3) ?
C32 C31 P 124.6(3) ?
C36 C31 P 115.6(3) ?
C31 C32 C33 119.9(4) ?
C31 C32 H32 120.0(2) ?
C33 C32 H32 120.0(3) ?
C34 C33 C32 120.1(4) ?
C34 C33 H33 120.0(2) ?
C32 C33 H33 120.0(3) ?
C35 C34 C33 120.7(4) ?
C35 C34 H34 119.6(2) ?
C33 C34 H34 119.6(2) ?
C34 C35 C36 120.3(4) ?
C34 C35 H35 119.8(2) ?
C36 C35 H35 119.8(3) ?
C35 C36 C31 119.3(4) ?
C35 C36 H36 120.3(3) ?
C31 C36 H36 120.3(2) ?

loop_
_geom_bond_atom_site_label_1
_geom_bond_atom_site_label_2
_geom_bond_distance
_geom_bond_publ_flag
Rh N3 1.964(3) yes
Rh N1 1.970(3) yes
Rh N2 1.984(3) yes
Rh N4 1.986(3) yes
Rh C9 2.119(4) yes
Rh P 2.4543(11) yes
P C21 1.818(4) yes
P C31 1.830(3) yes
P C11 1.828(3) yes
N1 C1 1.289(5) ?
N1 O1 1.366(4) yes
N2 C2 1.302(5) ?
N2 O2 1.315(4) yes
N3 C5 1.276(5) ?
N3 O3 1.362(4) yes
N4 C6 1.301(5) ?
N4 O4 1.314(4) yes
O1 H1 0.81(5) ?
O3 H3 0.82(5) ?
C1 C2 1.456(6) ?
C1 C3 1.497(6) ?
C2 C4 1.485(6) ?
C3 H310 0.96 ?
C3 H320 0.96 ?
C3 H330 0.96 ?
C4 H410 0.96 ?
C4 H420 0.96 ?
C4 H430 0.96 ?
C5 C6 1.454(6) ?
C5 C7 1.499(6) ?
C6 C8 1.496(6) ?
C7 H710 0.96 ?
C7 H720 0.96 ?
C7 H730 0.96 ?
C8 H810 0.96 ?
C8 H820 0.96 ?
C8 H830 0.96 ?
C9 H930 0.96 ?
C9 H920 0.96 ?
C9 H910 0.96 ?
C11 C12 1.379(5) ?
C11 C16 1.387(5) ?
C12 C13 1.388(5) ?
C12 H12 0.93 ?
C13 C14 1.371(6) ?
C13 H13 0.93 ?
C14 C15 1.362(7) ?
C14 H14 0.93 ?
C15 C16 1.375(6) ?
C15 H15 0.93 ?
C16 H16 0.93 ?
C21 C26 1.382(5) ?
C21 C22 1.389(5) ?
C22 C23 1.376(5) ?
C22 H22 0.93 ?
C23 C24 1.362(7) ?
C23 H23 0.93 ?
C24 C25 1.397(6) ?
C24 H24 0.93 ?
C25 C26 1.375(5) ?
C25 H25 0.93 ?
C26 H26 0.93 ?
C31 C32 1.382(5) ?
C31 C36 1.389(5) ?
C32 C33 1.384(5) ?
C32 H32 0.93 ?
C33 C34 1.366(6) ?
C33 H33 0.93 ?
C34 C35 1.357(6) ?
C34 H34 0.93 ?
C35 C36 1.392(5) ?
C35 H35 0.93 ?
C36 H36 0.93 ?
